data_2101683
loop_
_publ_author_name
'Schofield, P. F.'
'Knight, K. S.'
'Redfern, S. A. T.'
'Cressey, G.'

_publ_section_title
;
 Distortion Characteristics Across the Structural Phase Transition in
 (Cu~1{-~<i>x</i>}Zn~<i>x~</i>)WO~4~
;
_journal_issue 1
_journal_name_full 'Acta Crystallographica Section B'
_journal_page_first 102
_journal_page_last 112
_journal_paper_doi 10.1107/S0108768196010403
_journal_volume 53
_journal_year 1997
_chemical_formula_sum 'Cu0.55 O4 W Zn0.45'
_space_group_IT_number 2
_space_group_name_Hall '-P 1'
_space_group_name_H-M_alt 'P -1'
_symmetry_cell_setting triclinic
_symmetry_space_group_name_Hall '-P 1'
_symmetry_space_group_name_H-M 'P -1'
_cell_angle_alpha 88.913(2)
_cell_angle_beta 91.8172(19)
_cell_angle_gamma 95.215(2)
_cell_formula_units_Z 2
_cell_length_a 4.69651(18)
_cell_length_b 5.80159(18)
_cell_length_c 4.89491(11)
_cell_volume 132.736(7)
_diffrn_radiation_probe neutron
_diffrn_radiation_type neutron
_diffrn_radiation_wavelength 1.227
_cod_data_source_file ha0150.cif
_cod_data_source_block 45
_cod_original_cell_volume 132.733(8)
_cod_original_formula_sum 'Cu0.55 O4 W1 Zn0.45'
_cod_database_code 2101683

loop_
_space_group_symop_id
_space_group_symop_operation_xyz
1 x,y,z
2 -x,-y,-z

loop_
_atom_site_label
_atom_site_fract_x
_atom_site_fract_y
_atom_site_fract_z
Zn 0.5014(12) 0.6725(8) 0.2590(12)
W -0.0087(16) 0.1743(10) 0.2478(14)
O1 0.2576(12) 0.3822(11) 0.4045(14)
O2 0.2199(11) 0.9068(10) 0.4449(14)
O3 0.7513(15) 0.3623(12) 0.0808(15)
O4 0.7798(13) 0.8831(10) 0.0697(13)

loop_
_geom_bond_atom_site_label_1
_geom_bond_atom_site_label_2
_geom_bond_site_symmetry_2
_geom_bond_distance
_geom_bond_publ_flag
Zn O2 . 2.204(7) no
Zn O1 . 2.077(6) no
Zn O3 . 2.427(8) no
Zn O4 . 1.951(7) no
Zn O1 2_666 2.006(7) no
Zn O3 2_665 2.015(8) no
W O1 . 1.818(9) no
W O2 1_545 2.161(7) no
W O3 1_455 1.808(9) no
W O4 1_445 2.070(7) no
W O2 2_566 1.859(9) no
W O4 2_665 1.970(9) no
